data_7061435
loop_
_publ_author_name
'Huo, Yanchen'
'Hu, Xiang'
'Wang, Jixing'
'Hu, Hongfan'
'Shi, Xiaochao'

_publ_section_title
;
 Amido-trihydroquinoline ligated rare-earth metal complexes for
 polymerization of isoprene
;
_journal_issue 17
_journal_name_full 'New Journal of Chemistry'
_journal_page_first 8277
_journal_page_last 8283
_journal_paper_doi 10.1039/D2NJ00707J
_journal_volume 46
_journal_year 2022
_chemical_formula_sum 'C33 H57 N2 O Sc Si2'
_chemical_formula_weight 598.94
_space_group_crystal_system triclinic
_space_group_IT_number 2
_space_group_name_Hall '-P 1'
_space_group_name_H-M_alt 'P -1'
_atom_sites_solution_hydrogens geom
_audit_creation_method SHELXL-2016/6
_audit_update_record
;
2022-01-14 deposited with the CCDC.	2022-03-28 downloaded from the CCDC.
;
_cell_angle_alpha 105.5380(10)
_cell_angle_beta 108.5300(10)
_cell_angle_gamma 100.5770(10)
_cell_formula_units_Z 4
_cell_length_a 15.4846(5)
_cell_length_b 16.2154(5)
_cell_length_c 16.3879(5)
_cell_measurement_reflns_used 9284
_cell_measurement_temperature 173(2)
_cell_measurement_theta_max 26.37
_cell_measurement_theta_min 2.37
_cell_volume 3592.6(2)
_computing_cell_refinement 'Bruker SAINT'
_computing_data_collection 'Bruker APEX2'
_computing_data_reduction 'Bruker SAINT'
_computing_molecular_graphics 'Bruker SHELXTL'
_computing_publication_material 'Bruker SHELXTL'
_computing_structure_refinement 'SHELXL-2016/6 (Sheldrick, 2016)'
_computing_structure_solution 'SHELXT 2018/2 (Sheldrick, 2018)'
_diffrn_ambient_temperature 173(2)
_diffrn_measured_fraction_theta_full 0.999
_diffrn_measured_fraction_theta_max 0.999
_diffrn_measurement_device_type 'Bruker APEX-II CCD'
_diffrn_measurement_method '\f and \w scans'
_diffrn_radiation_type MoK\a
_diffrn_radiation_wavelength 0.71073
_diffrn_reflns_av_R_equivalents 0.0436
_diffrn_reflns_av_unetI/netI 0.0327
_diffrn_reflns_Laue_measured_fraction_full 0.999
_diffrn_reflns_Laue_measured_fraction_max 0.999
_diffrn_reflns_limit_h_max 19
_diffrn_reflns_limit_h_min -19
_diffrn_reflns_limit_k_max 17
_diffrn_reflns_limit_k_min -20
_diffrn_reflns_limit_l_max 20
_diffrn_reflns_limit_l_min -20
_diffrn_reflns_number 71842
_diffrn_reflns_point_group_measured_fraction_full 0.999
_diffrn_reflns_point_group_measured_fraction_max 0.999
_diffrn_reflns_theta_full 25.242
_diffrn_reflns_theta_max 26.397
_diffrn_reflns_theta_min 2.044
_exptl_absorpt_coefficient_mu 0.297
_exptl_absorpt_correction_T_max 0.745
_exptl_absorpt_correction_T_min 0.711
_exptl_absorpt_correction_type multi-scan
_exptl_absorpt_process_details sadabs
_exptl_crystal_colour white
_exptl_crystal_density_diffrn 1.107
_exptl_crystal_description block
_exptl_crystal_F_000 1304
_exptl_crystal_size_max 0.160
_exptl_crystal_size_mid 0.150
_exptl_crystal_size_min 0.120
_refine_diff_density_max 0.422
_refine_diff_density_min -0.390
_refine_diff_density_rms 0.048
_refine_ls_extinction_method none
_refine_ls_goodness_of_fit_ref 1.017
_refine_ls_hydrogen_treatment constr
_refine_ls_matrix_type full
_refine_ls_number_parameters 831
_refine_ls_number_reflns 14732
_refine_ls_number_restraints 164
_refine_ls_restrained_S_all 1.016
_refine_ls_R_factor_all 0.0576
_refine_ls_R_factor_gt 0.0417
_refine_ls_shift/su_max 0.001
_refine_ls_shift/su_mean 0.000
_refine_ls_structure_factor_coef Fsqd
_refine_ls_weighting_details 'w=1/[\s^2^(Fo^2^)+(0.0485P)^2^+1.9403P] where P=(Fo^2^+2Fc^2^)/3'
_refine_ls_weighting_scheme calc
_refine_ls_wR_factor_gt 0.1016
_refine_ls_wR_factor_ref 0.1112
_reflns_Friedel_coverage 0.000
_reflns_number_gt 11754
_reflns_number_total 14732
_reflns_threshold_expression 'I > 2\s(I)'
_cod_data_source_file d2nj00707j2.cif
_cod_data_source_block mo_210605c_0m_a
_cod_depositor_comments 'Adding full bibliography for 7061435--7061437.cif.'
_cod_database_code 7061435
_shelx_shelxl_version_number 2016/6
_shelx_space_group_comment
; 
The symmetry employed for this shelxl refinement is uniquely defined 
by the following loop, which should always be used as a source of 
symmetry information in preference to the above space-group names. 
They are only intended as comments. 
;
_shelx_estimated_absorpt_t_min 0.954
_shelx_estimated_absorpt_t_max 0.965

loop_
_space_group_symop_operation_xyz
'x, y, z'
'-x, -y, -z'

loop_
_atom_site_label
_atom_site_type_symbol
_atom_site_fract_x
_atom_site_fract_y
_atom_site_fract_z
_atom_site_U_iso_or_equiv
_atom_site_adp_type
_atom_site_occupancy
_atom_site_site_symmetry_order
_atom_site_calc_flag
_atom_site_refinement_flags_posn
_atom_site_refinement_flags_adp
_atom_site_refinement_flags_occupancy
_atom_site_disorder_assembly
_atom_site_disorder_group
Sc1 Sc 0.32395(2) 0.96810(2) 0.64806(2) 0.02661(9) Uani 1 1 d . . . . .
Si1 Si 0.55592(4) 1.14030(4) 0.77474(4) 0.03605(13) Uani 1 1 d . . . . .
N1 N 0.24522(12) 1.06586(11) 0.69315(11) 0.0352(4) Uani 1 1 d . . . . .
N2 N 0.21818(11) 0.89472(10) 0.67535(10) 0.0279(3) Uani 1 1 d . . . . .
O1 O 0.38604(10) 0.86035(9) 0.60414(11) 0.0436(4) Uani 1 1 d . . . . .
C1 C 0.26288(16) 1.15138(14) 0.69765(16) 0.0446(5) Uani 1 1 d . . . . .
H1 H 0.308148 1.173603 0.675044 0.053 Uiso 1 1 calc R U . . .
C2 C 0.21790(18) 1.20800(16) 0.73376(18) 0.0553(6) Uani 1 1 d . . . . .
H2 H 0.229847 1.267687 0.734032 0.066 Uiso 1 1 calc R U . . .
C3 C 0.15501(17) 1.17630(16) 0.76963(17) 0.0518(6) Uani 1 1 d . . . . .
H3 H 0.124253 1.214863 0.796177 0.062 Uiso 1 1 calc R U . . .
C4 C 0.13650(15) 1.08937(15) 0.76727(14) 0.0405(5) Uani 1 1 d . . . . .
C5 C 0.07195(18) 1.05490(18) 0.81048(16) 0.0537(6) Uani 0.659(10) 1 d . . P A 1
H5A H 0.010484 1.067184 0.785262 0.064 Uiso 0.659(10) 1 calc R U P A 1
H5B H 0.100888 1.089277 0.877299 0.064 Uiso 0.659(10) 1 calc R U P A 1
C6 C 0.0519(2) 0.9566(2) 0.7968(2) 0.0649(8) Uani 0.659(10) 1 d . . P A 1
H6A H 0.043563 0.947751 0.851593 0.078 Uiso 0.659(10) 1 calc R U P A 1
H6B H -0.009020 0.923642 0.743442 0.078 Uiso 0.659(10) 1 calc R U P A 1
C7 C 0.1280(4) 0.9165(3) 0.7811(4) 0.0457(12) Uani 0.659(10) 1 d . U P A 1
H7A H 0.107161 0.851267 0.768279 0.055 Uiso 0.659(10) 1 calc R U P A 1
H7B H 0.187106 0.943246 0.837385 0.055 Uiso 0.659(10) 1 calc R U P A 1
C8 C 0.1488(4) 0.9328(3) 0.7006(4) 0.0307(10) Uani 0.659(10) 1 d . U P A 1
H8 H 0.087382 0.908247 0.645522 0.037 Uiso 0.659(10) 1 calc R U P A 1
C5' C 0.07195(18) 1.05490(18) 0.81048(16) 0.0537(6) Uani 0.341(10) 1 d . . P A 2
H5'1 H 0.010484 1.067184 0.785262 0.064 Uiso 0.341(10) 1 calc R U P A 2
H5'2 H 0.100888 1.089277 0.877299 0.064 Uiso 0.341(10) 1 calc R U P A 2
C6' C 0.0519(2) 0.9566(2) 0.7968(2) 0.0649(8) Uani 0.341(10) 1 d . . P A 2
H6'1 H 0.083904 0.950367 0.856619 0.078 Uiso 0.341(10) 1 calc R U P A 2
H6'2 H -0.017535 0.930558 0.777509 0.078 Uiso 0.341(10) 1 calc R U P A 2
C7' C 0.0817(7) 0.9053(5) 0.7308(7) 0.041(2) Uani 0.341(10) 1 d D U P A 2
H7'1 H 0.036993 0.896871 0.668535 0.049 Uiso 0.341(10) 1 calc R U P A 2
H7'2 H 0.076646 0.845349 0.735989 0.049 Uiso 0.341(10) 1 calc R U P A 2
C8' C 0.1818(7) 0.9455(6) 0.7397(7) 0.0330(19) Uani 0.341(10) 1 d D U P A 2
H8' H 0.226596 0.958079 0.803974 0.040 Uiso 0.341(10) 1 calc R U P A 2
C9 C 0.18122(15) 1.03447(14) 0.72538(14) 0.0368(4) Uani 1 1 d D . . . .
C10 C 0.20144(13) 0.80214(12) 0.66439(13) 0.0301(4) Uani 1 1 d . . . . .
C11 C 0.26276(14) 0.77544(13) 0.72987(14) 0.0345(4) Uani 1 1 d . . . . .
C12 C 0.25097(17) 0.68446(15) 0.71463(17) 0.0447(5) Uani 1 1 d . . . . .
H12 H 0.293246 0.666784 0.758232 0.054 Uiso 1 1 calc R U . . .
C13 C 0.17939(19) 0.61986(15) 0.63777(18) 0.0514(6) Uani 1 1 d . . . . .
H13 H 0.172706 0.558165 0.627967 0.062 Uiso 1 1 calc R U . . .
C14 C 0.11770(18) 0.64558(14) 0.57535(16) 0.0481(6) Uani 1 1 d . . . . .
H14 H 0.067437 0.600770 0.523085 0.058 Uiso 1 1 calc R U . . .
C15 C 0.12652(15) 0.73514(13) 0.58629(14) 0.0366(4) Uani 1 1 d . . . . .
C16 C 0.34204(15) 0.84328(15) 0.81741(15) 0.0411(5) Uani 1 1 d . . . . .
H16 H 0.341820 0.904316 0.815324 0.049 Uiso 1 1 calc R U . . .
C17 C 0.44048(17) 0.83359(19) 0.82509(19) 0.0581(7) Uani 1 1 d . . . . .
H17A H 0.445206 0.776797 0.833642 0.087 Uiso 1 1 calc R U . . .
H17B H 0.489692 0.883378 0.877767 0.087 Uiso 1 1 calc R U . . .
H17C H 0.449602 0.834376 0.768770 0.087 Uiso 1 1 calc R U . . .
C18 C 0.3252(2) 0.83794(19) 0.90301(17) 0.0610(7) Uani 1 1 d . . . . .
H18A H 0.263545 0.847496 0.899119 0.091 Uiso 1 1 calc R U . . .
H18B H 0.376044 0.884146 0.957744 0.091 Uiso 1 1 calc R U . . .
H18C H 0.325193 0.778734 0.907091 0.091 Uiso 1 1 calc R U . . .
C19 C 0.05640(16) 0.75847(16) 0.51380(14) 0.0455(5) Uani 1 1 d . . . . .
H19 H 0.079126 0.824431 0.527694 0.055 Uiso 1 1 calc R U . . .
C20 C -0.04321(19) 0.7362(2) 0.5147(2) 0.0701(8) Uani 1 1 d . . . . .
H20A H -0.069261 0.671191 0.495920 0.105 Uiso 1 1 calc R U . . .
H20B H -0.084583 0.758207 0.471996 0.105 Uiso 1 1 calc R U . . .
H20C H -0.039842 0.764970 0.576889 0.105 Uiso 1 1 calc R U . . .
C21 C 0.0498(3) 0.7105(3) 0.41710(18) 0.0916(11) Uani 1 1 d . . . . .
H21A H 0.113727 0.722426 0.415962 0.137 Uiso 1 1 calc R U . . .
H21B H 0.009397 0.732383 0.373564 0.137 Uiso 1 1 calc R U . . .
H21C H 0.022119 0.645879 0.399764 0.137 Uiso 1 1 calc R U . . .
C22 C 0.46172(13) 1.04889(12) 0.76913(12) 0.0300(4) Uani 1 1 d . . . . .
H22A H 0.442932 1.074614 0.820521 0.036 Uiso 1 1 calc R U . . .
H22B H 0.493609 1.004558 0.785311 0.036 Uiso 1 1 calc R U . . .
C23 C 0.67753(17) 1.14761(18) 0.8515(2) 0.0608(7) Uani 1 1 d . . . . .
H23A H 0.680311 1.158400 0.914178 0.091 Uiso 1 1 calc R U . . .
H23B H 0.724517 1.196992 0.851245 0.091 Uiso 1 1 calc R U . . .
H23C H 0.691700 1.091274 0.829428 0.091 Uiso 1 1 calc R U . . .
C24 C 0.5646(2) 1.1324(3) 0.6621(2) 0.0979(13) Uani 1 1 d . U . . .
H24A H 0.576726 1.075795 0.636383 0.147 Uiso 1 1 calc R U . . .
H24B H 0.617063 1.182575 0.671129 0.147 Uiso 1 1 calc R U . . .
H24C H 0.504740 1.134564 0.619734 0.147 Uiso 1 1 calc R U . . .
C25 C 0.5360(2) 1.25074(18) 0.8212(3) 0.0996(14) Uani 1 1 d . U . . .
H25A H 0.470552 1.248349 0.786457 0.149 Uiso 1 1 calc R U . . .
H25B H 0.580757 1.297879 0.815326 0.149 Uiso 1 1 calc R U . . .
H25C H 0.546366 1.263817 0.886087 0.149 Uiso 1 1 calc R U . . .
Si2 Si 0.2022(3) 0.9942(2) 0.4265(2) 0.0342(5) Uani 0.742(7) 1 d . U P B 1
C26 C 0.3106(3) 1.0113(3) 0.5243(3) 0.0358(9) Uani 0.742(7) 1 d . U P B 1
H26A H 0.341932 1.076727 0.550319 0.043 Uiso 0.742(7) 1 calc R U P B 1
H26B H 0.352109 0.984383 0.497246 0.043 Uiso 0.742(7) 1 calc R U P B 1
C27 C 0.09930(18) 1.0031(2) 0.45794(18) 0.0585(7) Uani 0.742(7) 1 d . . P B 1
H27A H 0.090877 0.963713 0.492703 0.088 Uiso 0.742(7) 1 calc R U P B 1
H27B H 0.041785 0.985135 0.402053 0.088 Uiso 0.742(7) 1 calc R U P B 1
H27C H 0.110480 1.065122 0.495794 0.088 Uiso 0.742(7) 1 calc R U P B 1
C28 C 0.2197(3) 1.0745(4) 0.3660(4) 0.097(2) Uani 0.742(7) 1 d . U P B 1
H28A H 0.234025 1.135733 0.407721 0.145 Uiso 0.742(7) 1 calc R U P B 1
H28B H 0.161401 1.060671 0.311968 0.145 Uiso 0.742(7) 1 calc R U P B 1
H28C H 0.272752 1.069343 0.346663 0.145 Uiso 0.742(7) 1 calc R U P B 1
C29 C 0.1667(3) 0.8790(3) 0.3399(3) 0.0807(16) Uani 0.742(7) 1 d . U P B 1
H29A H 0.210365 0.876604 0.307730 0.121 Uiso 0.742(7) 1 calc R U P B 1
H29B H 0.101560 0.864979 0.295363 0.121 Uiso 0.742(7) 1 calc R U P B 1
H29C H 0.169656 0.835259 0.371138 0.121 Uiso 0.742(7) 1 calc R U P B 1
Si2' Si 0.2145(11) 1.0111(8) 0.4370(9) 0.061(3) Uani 0.258(7) 1 d D U P B 2
C26' C 0.2957(9) 0.9672(10) 0.5102(8) 0.041(3) Uani 0.258(7) 1 d D U P B 2
H26C H 0.359084 0.995076 0.511936 0.049 Uiso 0.258(7) 1 calc R U P B 2
H26D H 0.278718 0.903076 0.472913 0.049 Uiso 0.258(7) 1 calc R U P B 2
C27' C 0.09930(18) 1.0031(2) 0.45794(18) 0.0585(7) Uani 0.258(7) 1 d . . P B 2
H27D H 0.068001 0.940492 0.446590 0.088 Uiso 0.258(7) 1 calc R U P B 2
H27E H 0.113991 1.039421 0.521693 0.088 Uiso 0.258(7) 1 calc R U P B 2
H27F H 0.056768 1.025179 0.416278 0.088 Uiso 0.258(7) 1 calc R U P B 2
C28' C 0.1824(11) 0.9480(16) 0.3125(8) 0.121(9) Uani 0.258(7) 1 d D U P B 2
H28D H 0.135010 0.969333 0.274780 0.182 Uiso 0.258(7) 1 calc R U P B 2
H28E H 0.155776 0.883919 0.299226 0.182 Uiso 0.258(7) 1 calc R U P B 2
H28F H 0.239553 0.957588 0.298395 0.182 Uiso 0.258(7) 1 calc R U P B 2
C29' C 0.2636(16) 1.1302(13) 0.461(2) 0.151(10) Uani 0.258(7) 1 d D U P B 2
H29D H 0.216613 1.161252 0.468800 0.227 Uiso 0.258(7) 1 calc R U P B 2
H29E H 0.278909 1.138083 0.409196 0.227 Uiso 0.258(7) 1 calc R U P B 2
H29F H 0.321611 1.155164 0.516956 0.227 Uiso 0.258(7) 1 calc R U P B 2
C30 C 0.48214(17) 0.87754(16) 0.60600(19) 0.0527(6) Uani 1 1 d . . . . .
H30A H 0.529428 0.911138 0.669438 0.063 Uiso 1 1 calc R U . . .
H30B H 0.489986 0.912734 0.566569 0.063 Uiso 1 1 calc R U . . .
C31 C 0.4946(2) 0.78760(19) 0.5704(2) 0.0716(8) Uani 1 1 d . . . . .
H31A H 0.536587 0.789051 0.535757 0.086 Uiso 1 1 calc R U . . .
H31B H 0.521698 0.765766 0.620985 0.086 Uiso 1 1 calc R U . . .
C32 C 0.3960(3) 0.7309(2) 0.5092(3) 0.0994(13) Uani 1 1 d D . . . .
H32A H 0.383986 0.726683 0.444900 0.119 Uiso 1 1 calc R U . . .
H32B H 0.386716 0.669766 0.511748 0.119 Uiso 1 1 calc R U . . .
C33 C 0.3328(2) 0.7708(2) 0.5394(2) 0.0920(12) Uani 1 1 d D U . . .
H33A H 0.303412 0.734967 0.569165 0.110 Uiso 1 1 calc R U . . .
H33B H 0.281434 0.773312 0.486404 0.110 Uiso 1 1 calc R U . . .
Sc2 Sc 0.26571(2) 0.40801(2) 0.10571(2) 0.02521(9) Uani 1 1 d . . . . .
Si3 Si 0.23898(4) 0.49757(4) -0.08008(4) 0.03449(13) Uani 1 1 d . . . . .
Si4 Si 0.50968(4) 0.50807(4) 0.28980(4) 0.03802(14) Uani 1 1 d D . . . .
N3 N 0.31840(11) 0.28978(10) 0.05315(11) 0.0313(3) Uani 1 1 d . . . . .
N4 N 0.20255(10) 0.30572(10) 0.14136(10) 0.0266(3) Uani 1 1 d . . . . .
O2 O 0.20104(9) 0.50681(9) 0.16442(9) 0.0357(3) Uani 1 1 d . . . . .
C34 C 0.36442(15) 0.28261(15) -0.00405(14) 0.0390(5) Uani 1 1 d . . . . .
H34 H 0.385019 0.333369 -0.019102 0.047 Uiso 1 1 calc R U . . .
C35 C 0.38294(16) 0.20475(16) -0.04173(15) 0.0438(5) Uani 1 1 d . . . . .
H35 H 0.414824 0.201351 -0.082850 0.053 Uiso 1 1 calc R U . . .
C36 C 0.35432(15) 0.13171(14) -0.01866(14) 0.0394(5) Uani 1 1 d . . . . .
H36 H 0.365380 0.076878 -0.044883 0.047 Uiso 1 1 calc R U . . .
C37 C 0.30954(14) 0.13793(13) 0.04251(15) 0.0369(4) Uani 1 1 d . . . . .
C38 C 0.27866(19) 0.06032(15) 0.07094(18) 0.0519(6) Uani 0.739(7) 1 d . . P C 1
H38A H 0.220550 0.016498 0.020122 0.062 Uiso 0.739(7) 1 calc R U P C 1
H38B H 0.329271 0.030263 0.081116 0.062 Uiso 0.739(7) 1 calc R U P C 1
C39 C 0.25849(19) 0.08675(15) 0.15618(17) 0.0512(6) Uani 0.739(7) 1 d . . P C 1
H39A H 0.318618 0.120144 0.210339 0.061 Uiso 0.739(7) 1 calc R U P C 1
H39B H 0.227771 0.032755 0.165443 0.061 Uiso 0.739(7) 1 calc R U P C 1
C40 C 0.1907(2) 0.14706(19) 0.1445(2) 0.0355(9) Uani 0.739(7) 1 d . U P C 1
H40A H 0.136582 0.118917 0.084167 0.043 Uiso 0.739(7) 1 calc R U P C 1
H40B H 0.165201 0.155839 0.193455 0.043 Uiso 0.739(7) 1 calc R U P C 1
C41 C 0.2505(3) 0.2367(2) 0.1512(3) 0.0269(8) Uani 0.739(7) 1 d . U P C 1
H41 H 0.304865 0.262012 0.212466 0.032 Uiso 0.739(7) 1 calc R U P C 1
C38' C 0.27866(19) 0.06032(15) 0.07094(18) 0.0519(6) Uani 0.261(7) 1 d . . P C 2
H38C H 0.220550 0.016498 0.020122 0.062 Uiso 0.261(7) 1 calc R U P C 2
H38D H 0.329271 0.030263 0.081116 0.062 Uiso 0.261(7) 1 calc R U P C 2
C39' C 0.25849(19) 0.08675(15) 0.15618(17) 0.0512(6) Uani 0.261(7) 1 d . . P C 2
H39C H 0.196495 0.045736 0.144394 0.061 Uiso 0.261(7) 1 calc R U P C 2
H39D H 0.307881 0.077180 0.205495 0.061 Uiso 0.261(7) 1 calc R U P C 2
C40' C 0.2552(8) 0.1806(6) 0.1911(7) 0.044(3) Uani 0.261(7) 1 d D U P C 2
H40C H 0.320361 0.219787 0.232345 0.052 Uiso 0.261(7) 1 calc R U P C 2
H40D H 0.215078 0.183017 0.227698 0.052 Uiso 0.261(7) 1 calc R U P C 2
C41' C 0.2152(8) 0.2168(7) 0.1136(8) 0.028(2) Uani 0.261(7) 1 d D U P C 2
H41' H 0.154170 0.172674 0.065757 0.034 Uiso 0.261(7) 1 calc R U P C 2
C42 C 0.29224(14) 0.21913(13) 0.07701(14) 0.0345(4) Uani 1 1 d . . . . .
C43 C 0.12277(13) 0.30378(12) 0.16789(12) 0.0280(4) Uani 1 1 d . . . . .
C44 C 0.02903(13) 0.26323(12) 0.10008(13) 0.0307(4) Uani 1 1 d . . . . .
C45 C -0.04841(14) 0.26874(14) 0.12491(14) 0.0376(5) Uani 1 1 d . . . . .
H45 H -0.111143 0.242024 0.079111 0.045 Uiso 1 1 calc R U . . .
C46 C -0.03620(16) 0.31196(14) 0.21425(15) 0.0419(5) Uani 1 1 d . . . . .
H46 H -0.089835 0.315760 0.229753 0.050 Uiso 1 1 calc R U . . .
C47 C 0.05451(16) 0.34955(14) 0.28071(14) 0.0395(5) Uani 1 1 d . . . . .
H47 H 0.062722 0.378418 0.342482 0.047 Uiso 1 1 calc R U . . .
C48 C 0.13480(14) 0.34654(13) 0.26014(13) 0.0326(4) Uani 1 1 d . . . . .
C49 C 0.00904(14) 0.21464(14) -0.00020(13) 0.0369(5) Uani 1 1 d . . . . .
H49 H 0.071333 0.214229 -0.006002 0.044 Uiso 1 1 calc R U . . .
C50 C -0.04003(17) 0.26194(17) -0.06173(15) 0.0501(6) Uani 1 1 d . . . . .
H50A H -0.101141 0.263503 -0.056672 0.075 Uiso 1 1 calc R U . . .
H50B H -0.051109 0.229463 -0.125627 0.075 Uiso 1 1 calc R U . . .
H50C H 0.000605 0.323273 -0.042463 0.075 Uiso 1 1 calc R U . . .
C51 C -0.05206(16) 0.11733(15) -0.03306(16) 0.0484(6) Uani 1 1 d . . . . .
H51A H -0.020207 0.086962 0.006377 0.073 Uiso 1 1 calc R U . . .
H51B H -0.060629 0.086563 -0.096601 0.073 Uiso 1 1 calc R U . . .
H51C H -0.114416 0.116219 -0.029969 0.073 Uiso 1 1 calc R U . . .
C52 C 0.23290(16) 0.38678(15) 0.33708(14) 0.0425(5) Uani 1 1 d . . . . .
H52 H 0.280259 0.399527 0.309085 0.051 Uiso 1 1 calc R U . . .
C53 C 0.2434(2) 0.47458(18) 0.40902(18) 0.0677(8) Uani 1 1 d . . . . .
H53A H 0.222258 0.515723 0.378344 0.102 Uiso 1 1 calc R U . . .
H53B H 0.310384 0.501746 0.451166 0.102 Uiso 1 1 calc R U . . .
H53C H 0.204360 0.462557 0.443661 0.102 Uiso 1 1 calc R U . . .
C54 C 0.2584(2) 0.3211(2) 0.38512(19) 0.0713(8) Uani 1 1 d . . . . .
H54A H 0.323942 0.346656 0.430903 0.107 Uiso 1 1 calc R U . . .
H54B H 0.252823 0.264824 0.339745 0.107 Uiso 1 1 calc R U . . .
H54C H 0.214739 0.309556 0.415649 0.107 Uiso 1 1 calc R U . . .
C55 C 0.19935(15) 0.40936(13) -0.03808(13) 0.0351(4) Uani 1 1 d . . . . .
H55A H 0.200769 0.353094 -0.079595 0.042 Uiso 1 1 calc R U . . .
H55B H 0.131346 0.403616 -0.049813 0.042 Uiso 1 1 calc R U . . .
C56 C 0.17427(18) 0.46986(18) -0.20680(16) 0.0527(6) Uani 1 1 d . . . . .
H56A H 0.182892 0.414343 -0.240709 0.079 Uiso 1 1 calc R U . . .
H56B H 0.199949 0.518759 -0.224915 0.079 Uiso 1 1 calc R U . . .
H56C H 0.106222 0.462031 -0.220852 0.079 Uiso 1 1 calc R U . . .
C57 C 0.2154(2) 0.60259(16) -0.0222(2) 0.0644(7) Uani 1 1 d . . . . .
H57A H 0.146678 0.591532 -0.038032 0.097 Uiso 1 1 calc R U . . .
H57B H 0.238717 0.650303 -0.042937 0.097 Uiso 1 1 calc R U . . .
H57C H 0.248346 0.620813 0.044489 0.097 Uiso 1 1 calc R U . . .
C58 C 0.36914(17) 0.5235(2) -0.05741(18) 0.0612(7) Uani 1 1 d . . . . .
H58A H 0.406135 0.543914 0.008893 0.092 Uiso 1 1 calc R U . . .
H58B H 0.386933 0.570598 -0.081101 0.092 Uiso 1 1 calc R U . . .
H58C H 0.382476 0.469427 -0.088168 0.092 Uiso 1 1 calc R U . . .
C59 C 0.41699(14) 0.49594(13) 0.18108(14) 0.0355(4) Uani 1 1 d . . . . .
H59A H 0.446615 0.482399 0.135619 0.043 Uiso 1 1 calc R U . . .
H59B H 0.412091 0.557343 0.188652 0.043 Uiso 1 1 calc R U . . .
C60 C 0.6337(9) 0.5654(10) 0.3130(9) 0.070(3) Uani 0.61(2) 1 d . U P D 1
H60A H 0.655255 0.528993 0.269749 0.105 Uiso 0.61(2) 1 calc R U P D 1
H60B H 0.674572 0.574037 0.375975 0.105 Uiso 0.61(2) 1 calc R U P D 1
H60C H 0.637422 0.623828 0.305588 0.105 Uiso 0.61(2) 1 calc R U P D 1
C61 C 0.4826(10) 0.5765(8) 0.3874(8) 0.067(2) Uani 0.61(2) 1 d . U P D 1
H61A H 0.483461 0.635841 0.383394 0.101 Uiso 0.61(2) 1 calc R U P D 1
H61B H 0.530787 0.582916 0.446303 0.101 Uiso 0.61(2) 1 calc R U P D 1
H61C H 0.419466 0.545933 0.382698 0.101 Uiso 0.61(2) 1 calc R U P D 1
C62 C 0.5093(6) 0.3975(5) 0.3080(9) 0.075(3) Uani 0.61(2) 1 d . U P D 1
H62A H 0.450562 0.373434 0.315598 0.113 Uiso 0.61(2) 1 calc R U P D 1
H62B H 0.564459 0.406779 0.363288 0.113 Uiso 0.61(2) 1 calc R U P D 1
H62C H 0.512536 0.354939 0.254695 0.113 Uiso 0.61(2) 1 calc R U P D 1
C60' C 0.6250(13) 0.5952(14) 0.3117(16) 0.075(6) Uani 0.39(2) 1 d D U P D 2
H60D H 0.616374 0.655073 0.326334 0.113 Uiso 0.39(2) 1 calc R U P D 2
H60E H 0.639810 0.581264 0.256578 0.113 Uiso 0.39(2) 1 calc R U P D 2
H60F H 0.677638 0.593733 0.363347 0.113 Uiso 0.39(2) 1 calc R U P D 2
C61' C 0.4836(14) 0.538(2) 0.3916(14) 0.086(6) Uani 0.39(2) 1 d . U P D 2
H61D H 0.421787 0.498610 0.380022 0.129 Uiso 0.39(2) 1 calc R U P D 2
H61E H 0.481470 0.600467 0.407544 0.129 Uiso 0.39(2) 1 calc R U P D 2
H61F H 0.533367 0.532460 0.442492 0.129 Uiso 0.39(2) 1 calc R U P D 2
C62' C 0.5362(12) 0.3993(8) 0.2697(11) 0.077(4) Uani 0.39(2) 1 d . U P D 2
H62D H 0.592756 0.404221 0.321483 0.116 Uiso 0.39(2) 1 calc R U P D 2
H62E H 0.548011 0.382986 0.212993 0.116 Uiso 0.39(2) 1 calc R U P D 2
H62F H 0.481725 0.353025 0.263833 0.116 Uiso 0.39(2) 1 calc R U P D 2
C63 C 0.09999(15) 0.50063(15) 0.12940(17) 0.0471(5) Uani 1 1 d . . . . .
H63A H 0.060514 0.441052 0.120582 0.056 Uiso 1 1 calc R U . . .
H63B H 0.080673 0.510637 0.070026 0.056 Uiso 1 1 calc R U . . .
C64 C 0.0894(2) 0.5722(2) 0.2009(2) 0.0692(8) Uani 1 1 d . . . . .
H64A H 0.037634 0.596145 0.172807 0.083 Uiso 1 1 calc R U . . .
H64B H 0.074894 0.548992 0.246572 0.083 Uiso 1 1 calc R U . . .
C65 C 0.1821(2) 0.64218(19) 0.2444(2) 0.0732(9) Uani 1 1 d . . . . .
H65A H 0.196690 0.673153 0.310181 0.088 Uiso 1 1 calc R U . . .
H65B H 0.181980 0.686988 0.213509 0.088 Uiso 1 1 calc R U . . .
C66 C 0.25295(17) 0.59409(16) 0.23344(18) 0.0560(6) Uani 1 1 d . . . . .
H66A H 0.298360 0.627382 0.214106 0.067 Uiso 1 1 calc R U . . .
H66B H 0.289285 0.588337 0.292372 0.067 Uiso 1 1 calc R U . . .

loop_
_atom_site_aniso_label
_atom_site_aniso_U_11
_atom_site_aniso_U_22
_atom_site_aniso_U_33
_atom_site_aniso_U_23
_atom_site_aniso_U_13
_atom_site_aniso_U_12
Sc1 0.02462(18) 0.02934(18) 0.02458(17) 0.00683(14) 0.01076(14) 0.00667(14)
Si1 0.0301(3) 0.0354(3) 0.0413(3) 0.0156(2) 0.0136(2) 0.0035(2)
N1 0.0377(9) 0.0319(9) 0.0359(9) 0.0093(7) 0.0154(8) 0.0119(7)
N2 0.0268(8) 0.0293(8) 0.0279(8) 0.0084(6) 0.0125(7) 0.0080(6)
O1 0.0396(8) 0.0352(8) 0.0512(9) 0.0009(7) 0.0245(7) 0.0092(6)
C1 0.0446(13) 0.0322(11) 0.0522(13) 0.0113(10) 0.0165(11) 0.0098(9)
C2 0.0522(15) 0.0335(12) 0.0681(16) 0.0078(11) 0.0137(13) 0.0169(11)
C3 0.0427(13) 0.0444(13) 0.0524(14) -0.0041(11) 0.0105(11) 0.0220(11)
C4 0.0321(11) 0.0499(13) 0.0316(10) 0.0025(9) 0.0085(9) 0.0180(9)
C5 0.0467(14) 0.0757(17) 0.0436(13) 0.0111(12) 0.0252(11) 0.0297(13)
C6 0.0589(17) 0.091(2) 0.0768(19) 0.0397(16) 0.0510(15) 0.0358(15)
C7 0.048(3) 0.058(2) 0.047(3) 0.024(2) 0.031(2) 0.020(2)
C8 0.026(2) 0.0347(19) 0.028(2) 0.0072(18) 0.0109(18) 0.0080(16)
C5' 0.0467(14) 0.0757(17) 0.0436(13) 0.0111(12) 0.0252(11) 0.0297(13)
C6' 0.0589(17) 0.091(2) 0.0768(19) 0.0397(16) 0.0510(15) 0.0358(15)
C7' 0.039(5) 0.048(4) 0.043(5) 0.017(3) 0.024(4) 0.013(3)
C8' 0.030(5) 0.042(4) 0.024(4) 0.006(4) 0.012(3) 0.008(3)
C9 0.0374(11) 0.0397(11) 0.0368(11) 0.0110(9) 0.0182(9) 0.0162(9)
C10 0.0297(10) 0.0313(10) 0.0311(10) 0.0098(8) 0.0168(8) 0.0056(8)
C11 0.0327(10) 0.0370(10) 0.0389(11) 0.0161(9) 0.0177(9) 0.0103(8)
C12 0.0490(13) 0.0411(12) 0.0569(14) 0.0258(11) 0.0271(12) 0.0181(10)
C13 0.0656(16) 0.0319(11) 0.0637(16) 0.0166(11) 0.0356(14) 0.0113(11)
C14 0.0551(14) 0.0336(11) 0.0454(13) 0.0042(10) 0.0232(11) -0.0027(10)
C15 0.0372(11) 0.0358(11) 0.0331(10) 0.0088(8) 0.0168(9) 0.0016(9)
C16 0.0353(11) 0.0446(12) 0.0436(12) 0.0212(10) 0.0104(10) 0.0124(9)
C17 0.0387(13) 0.0686(17) 0.0631(16) 0.0285(14) 0.0081(12) 0.0200(12)
C18 0.0677(18) 0.0643(17) 0.0439(14) 0.0188(12) 0.0174(13) 0.0111(14)
C19 0.0438(13) 0.0465(13) 0.0319(11) 0.0095(9) 0.0083(10) -0.0013(10)
C20 0.0452(15) 0.085(2) 0.077(2) 0.0375(17) 0.0167(14) 0.0117(14)
C21 0.087(2) 0.139(3) 0.0326(14) 0.0167(17) 0.0135(15) 0.033(2)
C22 0.0301(10) 0.0308(9) 0.0291(9) 0.0104(8) 0.0127(8) 0.0074(8)
C23 0.0376(13) 0.0590(16) 0.0726(18) 0.0267(14) 0.0094(12) 0.0000(11)
C24 0.076(2) 0.134(3) 0.0549(17) 0.0368(19) 0.0224(16) -0.035(2)
C25 0.070(2) 0.0388(15) 0.204(4) 0.043(2) 0.072(3) 0.0139(14)
Si2 0.0344(11) 0.0429(7) 0.0272(6) 0.0171(5) 0.0097(6) 0.0127(6)
C26 0.0355(18) 0.042(2) 0.0353(19) 0.0174(19) 0.0164(15) 0.0128(19)
C27 0.0444(14) 0.0859(19) 0.0512(14) 0.0288(14) 0.0167(12) 0.0289(13)
C28 0.068(3) 0.144(5) 0.092(4) 0.095(4) 0.013(3) 0.014(3)
C29 0.072(3) 0.076(3) 0.061(3) -0.009(2) 0.008(2) 0.028(2)
Si2' 0.042(4) 0.100(7) 0.059(5) 0.044(5) 0.028(4) 0.025(5)
C26' 0.042(6) 0.067(8) 0.026(5) 0.021(6) 0.018(4) 0.026(7)
C27' 0.0444(14) 0.0859(19) 0.0512(14) 0.0288(14) 0.0167(12) 0.0289(13)
C28' 0.088(10) 0.26(3) 0.049(7) 0.052(10) 0.032(7) 0.105(14)
C29' 0.138(17) 0.145(17) 0.23(3) 0.130(17) 0.088(17) 0.048(13)
C30 0.0413(13) 0.0482(13) 0.0656(16) 0.0069(12) 0.0270(12) 0.0148(11)
C31 0.0633(18) 0.0579(17) 0.088(2) 0.0068(15) 0.0292(16) 0.0340(14)
C32 0.085(2) 0.0503(18) 0.130(3) -0.0145(19) 0.039(2) 0.0199(17)
C33 0.0656(19) 0.0612(18) 0.103(3) -0.0398(17) 0.0476(19) -0.0107(15)
Sc2 0.02413(18) 0.02410(17) 0.02641(17) 0.00892(14) 0.00997(14) 0.00445(13)
Si3 0.0345(3) 0.0369(3) 0.0322(3) 0.0155(2) 0.0118(2) 0.0077(2)
Si4 0.0254(3) 0.0452(3) 0.0359(3) 0.0066(3) 0.0092(2) 0.0093(2)
N3 0.0316(9) 0.0313(8) 0.0343(8) 0.0121(7) 0.0167(7) 0.0086(7)
N4 0.0245(8) 0.0269(8) 0.0284(8) 0.0091(6) 0.0122(7) 0.0046(6)
O2 0.0303(7) 0.0318(7) 0.0410(8) 0.0070(6) 0.0133(6) 0.0093(6)
C34 0.0451(12) 0.0460(12) 0.0412(11) 0.0223(10) 0.0269(10) 0.0195(10)
C35 0.0493(13) 0.0579(14) 0.0384(11) 0.0188(10) 0.0263(11) 0.0283(11)
C36 0.0401(12) 0.0412(11) 0.0372(11) 0.0094(9) 0.0139(10) 0.0211(9)
C37 0.0324(11) 0.0322(10) 0.0459(12) 0.0123(9) 0.0148(9) 0.0117(8)
C38 0.0606(15) 0.0329(11) 0.0726(17) 0.0187(11) 0.0369(14) 0.0169(11)
C39 0.0656(16) 0.0372(12) 0.0523(14) 0.0226(11) 0.0182(12) 0.0171(11)
C40 0.0336(19) 0.0312(15) 0.0422(18) 0.0149(13) 0.0157(16) 0.0063(13)
C41 0.024(2) 0.0271(17) 0.0280(19) 0.0097(15) 0.0089(15) 0.0049(14)
C38' 0.0606(15) 0.0329(11) 0.0726(17) 0.0187(11) 0.0369(14) 0.0169(11)
C39' 0.0656(16) 0.0372(12) 0.0523(14) 0.0226(11) 0.0182(12) 0.0171(11)
C40' 0.054(7) 0.044(5) 0.047(6) 0.023(4) 0.029(5) 0.020(5)
C41' 0.019(5) 0.031(5) 0.030(6) 0.008(4) 0.008(4) 0.004(4)
C42 0.0322(10) 0.0320(10) 0.0437(11) 0.0136(9) 0.0199(9) 0.0094(8)
C43 0.0288(10) 0.0271(9) 0.0306(9) 0.0108(8) 0.0157(8) 0.0056(7)
C44 0.0289(10) 0.0296(9) 0.0331(10) 0.0093(8) 0.0155(8) 0.0040(8)
C45 0.0274(10) 0.0433(11) 0.0402(11) 0.0119(9) 0.0159(9) 0.0057(9)
C46 0.0397(12) 0.0458(12) 0.0490(13) 0.0139(10) 0.0308(11) 0.0119(10)
C47 0.0475(13) 0.0413(11) 0.0329(10) 0.0096(9) 0.0251(10) 0.0083(10)
C48 0.0368(11) 0.0315(10) 0.0305(10) 0.0112(8) 0.0168(9) 0.0046(8)
C49 0.0246(10) 0.0432(11) 0.0318(10) 0.0018(9) 0.0121(8) -0.0003(8)
C50 0.0413(13) 0.0613(15) 0.0329(11) 0.0114(11) 0.0091(10) -0.0016(11)
C51 0.0379(12) 0.0452(13) 0.0444(13) -0.0020(10) 0.0159(10) -0.0013(10)
C52 0.0417(12) 0.0475(12) 0.0289(10) 0.0080(9) 0.0140(9) -0.0010(10)
C53 0.0684(18) 0.0573(16) 0.0472(15) -0.0061(12) 0.0189(14) -0.0074(13)
C54 0.0662(18) 0.0751(19) 0.0472(15) 0.0255(14) -0.0053(13) 0.0061(15)
C55 0.0361(11) 0.0323(10) 0.0312(10) 0.0104(8) 0.0087(9) 0.0058(8)
C56 0.0497(14) 0.0702(16) 0.0408(12) 0.0292(12) 0.0135(11) 0.0159(12)
C57 0.091(2) 0.0390(13) 0.0662(17) 0.0190(12) 0.0328(16) 0.0202(14)
C58 0.0402(13) 0.095(2) 0.0545(15) 0.0413(15) 0.0195(12) 0.0104(13)
C59 0.0297(10) 0.0344(10) 0.0381(11) 0.0110(9) 0.0120(9) 0.0041(8)
C60 0.036(3) 0.113(9) 0.049(3) 0.022(5) 0.014(3) 0.007(4)
C61 0.049(3) 0.100(6) 0.035(3) 0.002(4) 0.011(3) 0.026(4)
C62 0.063(4) 0.073(4) 0.085(6) 0.039(4) 0.007(3) 0.030(3)
C60' 0.028(6) 0.092(10) 0.072(7) 0.029(8) -0.003(5) -0.021(6)
C61' 0.033(5) 0.167(19) 0.046(5) 0.020(10) 0.015(4) 0.029(10)
C62' 0.073(7) 0.075(6) 0.081(8) 0.030(5) 0.011(6) 0.046(6)
C63 0.0305(11) 0.0454(13) 0.0589(14) 0.0115(11) 0.0135(11) 0.0137(10)
C64 0.0519(16) 0.0716(19) 0.082(2) 0.0124(16) 0.0297(15) 0.0296(14)
C65 0.0609(18) 0.0567(17) 0.082(2) -0.0053(15) 0.0227(16) 0.0251(14)
C66 0.0445(14) 0.0439(13) 0.0584(15) -0.0067(11) 0.0145(12) 0.0113(11)

loop_
_atom_type_symbol
_atom_type_description
_atom_type_scat_dispersion_real
_atom_type_scat_dispersion_imag
_atom_type_scat_source
C C 0.0033 0.0016 'International Tables Vol C Tables 4.2.6.8 and 6.1.1.4'
H H 0.0000 0.0000 'International Tables Vol C Tables 4.2.6.8 and 6.1.1.4'
N N 0.0061 0.0033 'International Tables Vol C Tables 4.2.6.8 and 6.1.1.4'
O O 0.0106 0.0060 'International Tables Vol C Tables 4.2.6.8 and 6.1.1.4'
Sc Sc 0.2519 0.3716 'International Tables Vol C Tables 4.2.6.8 and 6.1.1.4'
Si Si 0.0817 0.0704 'International Tables Vol C Tables 4.2.6.8 and 6.1.1.4'

loop_
_geom_angle_atom_site_label_1
_geom_angle_atom_site_label_2
_geom_angle_atom_site_label_3
_geom_angle
_geom_angle_site_symmetry_1
_geom_angle_site_symmetry_3
_geom_angle_publ_flag
N2 Sc1 C26' 119.5(4) . . ?
N2 Sc1 O1 98.30(6) . . ?
C26' Sc1 O1 82.5(3) . . ?
N2 Sc1 C22 116.56(6) . . ?
C26' Sc1 C22 123.9(4) . . ?
O1 Sc1 C22 91.72(6) . . ?
N2 Sc1 C26 129.13(11) . . ?
O1 Sc1 C26 94.48(12) . . ?
C22 Sc1 C26 111.99(12) . . ?
N2 Sc1 N1 74.68(6) . . ?
C26' Sc1 N1 99.9(3) . . ?
O1 Sc1 N1 172.90(6) . . ?
C22 Sc1 N1 92.45(7) . . ?
C26 Sc1 N1 89.28(12) . . ?
C22 Si1 C23 113.26(10) . . ?
C22 Si1 C24 114.49(11) . . ?
C23 Si1 C24 104.81(15) . . ?
C22 Si1 C25 110.22(11) . . ?
C23 Si1 C25 106.36(16) . . ?
C24 Si1 C25 107.2(2) . . ?
C1 N1 C9 118.78(18) . . ?
C1 N1 Sc1 126.29(14) . . ?
C9 N1 Sc1 114.65(13) . . ?
C10 N2 C8 113.4(2) . . ?
C10 N2 C8' 114.5(3) . . ?
C10 N2 Sc1 124.64(11) . . ?
C8 N2 Sc1 121.79(18) . . ?
C8' N2 Sc1 117.1(3) . . ?
C33 O1 C30 107.26(17) . . ?
C33 O1 Sc1 125.60(16) . . ?
C30 O1 Sc1 123.06(12) . . ?
N1 C1 C2 122.4(2) . . ?
C1 C2 C3 118.5(2) . . ?
C4 C3 C2 120.5(2) . . ?
C3 C4 C9 117.8(2) . . ?
C3 C4 C5 121.2(2) . . ?
C9 C4 C5 121.0(2) . . ?
C3 C4 C5' 121.2(2) . . ?
C9 C4 C5' 121.0(2) . . ?
C4 C5 C6 115.74(19) . . ?
C7 C6 C5 114.7(2) . . ?
C6 C7 C8 111.3(4) . . ?
N2 C8 C7 117.3(4) . . ?
N2 C8 C9 109.4(3) . . ?
C7 C8 C9 106.4(4) . . ?
C4 C5' C6' 115.74(19) . . ?
C7' C6' C5' 115.4(3) . . ?
C6' C7' C8' 115.4(8) . . ?
N2 C8' C7' 118.2(8) . . ?
N2 C8' C9 108.1(5) . . ?
C7' C8' C9 104.7(7) . . ?
N1 C9 C4 121.9(2) . . ?
N1 C9 C8' 115.9(3) . . ?
C4 C9 C8' 119.8(3) . . ?
N1 C9 C8 116.2(2) . . ?
C4 C9 C8 121.2(2) . . ?
C11 C10 C15 118.71(18) . . ?
C11 C10 N2 119.94(17) . . ?
C15 C10 N2 121.29(17) . . ?
C12 C11 C10 119.59(19) . . ?
C12 C11 C16 118.55(19) . . ?
C10 C11 C16 121.86(18) . . ?
C13 C12 C11 121.3(2) . . ?
C14 C13 C12 119.2(2) . . ?
C13 C14 C15 122.0(2) . . ?
C14 C15 C10 119.0(2) . . ?
C14 C15 C19 119.08(19) . . ?
C10 C15 C19 121.88(18) . . ?
C11 C16 C18 111.74(18) . . ?
C11 C16 C17 112.37(19) . . ?
C18 C16 C17 110.0(2) . . ?
C15 C19 C20 111.87(19) . . ?
C15 C19 C21 112.3(2) . . ?
C20 C19 C21 108.5(2) . . ?
Si1 C22 Sc1 127.09(9) . . ?
C26 Si2 C27 113.4(3) . . ?
C26 Si2 C28 112.1(3) . . ?
C27 Si2 C28 108.1(3) . . ?
C26 Si2 C29 109.9(3) . . ?
C27 Si2 C29 106.4(3) . . ?
C28 Si2 C29 106.6(3) . . ?
Si2 C26 Sc1 128.1(3) . . ?
C29' Si2' C26' 112.7(11) . . ?
C29' Si2' C28' 109.0(13) . . ?
C26' Si2' C28' 110.9(9) . . ?
C29' Si2' C27' 104.1(10) . . ?
C26' Si2' C27' 111.7(8) . . ?
C28' Si2' C27' 108.0(8) . . ?
Si2' C26' Sc1 132.3(8) . . ?
O1 C30 C31 105.6(2) . . ?
C32 C31 C30 103.0(2) . . ?
C33 C32 C31 107.9(3) . . ?
C32 C33 O1 108.4(2) . . ?
N4 Sc2 O2 95.88(5) . . ?
N4 Sc2 C59 125.15(7) . . ?
O2 Sc2 C59 96.04(6) . . ?
N4 Sc2 C55 119.39(7) . . ?
O2 Sc2 C55 93.76(7) . . ?
C59 Sc2 C55 112.94(7) . . ?
N4 Sc2 N3 74.38(6) . . ?
O2 Sc2 N3 170.26(5) . . ?
C59 Sc2 N3 89.90(7) . . ?
C55 Sc2 N3 91.01(7) . . ?
C55 Si3 C58 112.38(11) . . ?
C55 Si3 C57 109.50(11) . . ?
C58 Si3 C57 108.46(14) . . ?
C55 Si3 C56 113.66(10) . . ?
C58 Si3 C56 106.67(11) . . ?
C57 Si3 C56 105.85(13) . . ?
C61' Si4 C59 117.4(6) . . ?
C59 Si4 C60 117.9(4) . . ?
C61' Si4 C62' 110.7(6) . . ?
C59 Si4 C62' 105.1(4) . . ?
C59 Si4 C62 112.9(3) . . ?
C60 Si4 C62 106.8(4) . . ?
C59 Si4 C61 108.1(4) . . ?
C60 Si4 C61 105.3(6) . . ?
C62 Si4 C61 104.8(4) . . ?
C61' Si4 C60' 107.8(10) . . ?
C59 Si4 C60' 109.5(7) . . ?
C62' Si4 C60' 105.8(7) . . ?
C34 N3 C42 118.77(17) . . ?
C34 N3 Sc2 126.22(13) . . ?
C42 N3 Sc2 114.74(12) . . ?
C43 N4 C41' 111.4(4) . . ?
C43 N4 C41 117.41(18) . . ?
C43 N4 Sc2 124.65(11) . . ?
C41' N4 Sc2 121.3(4) . . ?
C41 N4 Sc2 117.47(16) . . ?
C66 O2 C63 108.60(16) . . ?
C66 O2 Sc2 125.32(12) . . ?
C63 O2 Sc2 125.37(12) . . ?
N3 C34 C35 122.55(19) . . ?
C34 C35 C36 118.60(19) . . ?
C35 C36 C37 120.18(19) . . ?
C36 C37 C42 117.75(18) . . ?
C36 C37 C38 121.96(18) . . ?
C42 C37 C38 120.28(18) . . ?
C36 C37 C38' 121.96(18) . . ?
C42 C37 C38' 120.28(18) . . ?
C39 C38 C37 113.62(18) . . ?
C38 C39 C40 108.0(2) . . ?
C41 C40 C39 106.6(3) . . ?
N4 C41 C40 117.4(3) . . ?
N4 C41 C42 107.4(2) . . ?
C40 C41 C42 108.5(3) . . ?
C39' C38' C37 113.62(18) . . ?
C40' C39' C38' 116.7(3) . . ?
C39' C40' C41' 112.9(8) . . ?
N4 C41' C42 110.0(6) . . ?
N4 C41' C40' 116.5(9) . . ?
C42 C41' C40' 99.8(7) . . ?
N3 C42 C37 122.09(18) . . ?
N3 C42 C41' 117.4(4) . . ?
C37 C42 C41' 117.2(4) . . ?
N3 C42 C41 115.19(19) . . ?
C37 C42 C41 122.5(2) . . ?
C44 C43 C48 118.64(16) . . ?
C44 C43 N4 119.68(16) . . ?
C48 C43 N4 121.56(16) . . ?
C45 C44 C43 119.47(17) . . ?
C45 C44 C49 118.09(17) . . ?
C43 C44 C49 122.44(16) . . ?
C46 C45 C44 121.59(19) . . ?
C47 C46 C45 119.19(18) . . ?
C46 C47 C48 121.92(18) . . ?
C47 C48 C43 119.16(18) . . ?
C47 C48 C52 119.36(17) . . ?
C43 C48 C52 121.46(17) . . ?
C44 C49 C50 111.53(18) . . ?
C44 C49 C51 111.12(17) . . ?
C50 C49 C51 109.62(18) . . ?
C48 C52 C54 111.09(18) . . ?
C48 C52 C53 113.5(2) . . ?
C54 C52 C53 108.7(2) . . ?
Si3 C55 Sc2 125.89(10) . . ?
Si4 C59 Sc2 131.93(10) . . ?
O2 C63 C64 104.99(19) . . ?
C65 C64 C63 105.1(2) . . ?
C64 C65 C66 105.2(2) . . ?
O2 C66 C65 107.4(2) . . ?

loop_
_geom_bond_atom_site_label_1
_geom_bond_atom_site_label_2
_geom_bond_distance
_geom_bond_site_symmetry_2
_geom_bond_publ_flag
Sc1 N2 2.0817(15) . ?
Sc1 C26' 2.156(11) . ?
Sc1 O1 2.2087(14) . ?
Sc1 C22 2.2572(19) . ?
Sc1 C26 2.278(4) . ?
Sc1 N1 2.2801(16) . ?
Si1 C22 1.8389(19) . ?
Si1 C23 1.864(3) . ?
Si1 C24 1.865(3) . ?
Si1 C25 1.871(3) . ?
N1 C1 1.340(3) . ?
N1 C9 1.346(3) . ?
N2 C10 1.427(2) . ?
N2 C8 1.448(4) . ?
N2 C8' 1.481(8) . ?
O1 C33 1.447(3) . ?
O1 C30 1.452(3) . ?
C1 C2 1.372(3) . ?
C2 C3 1.378(4) . ?
C3 C4 1.373(3) . ?
C4 C9 1.394(3) . ?
C4 C5 1.506(3) . ?
C4 C5' 1.506(3) . ?
C5 C6 1.507(4) . ?
C6 C7 1.504(5) . ?
C7 C8 1.528(7) . ?
C8 C9 1.531(5) . ?
C5' C6' 1.507(4) . ?
C6' C7' 1.432(7) . ?
C7' C8' 1.510(12) . ?
C8' C9 1.523(8) . ?
C10 C11 1.412(3) . ?
C10 C15 1.419(3) . ?
C11 C12 1.395(3) . ?
C11 C16 1.521(3) . ?
C12 C13 1.376(3) . ?
C13 C14 1.374(4) . ?
C14 C15 1.390(3) . ?
C15 C19 1.518(3) . ?
C16 C18 1.527(3) . ?
C16 C17 1.530(3) . ?
C19 C20 1.524(3) . ?
C19 C21 1.528(3) . ?
Si2 C26 1.829(5) . ?
Si2 C27 1.841(6) . ?
Si2 C28 1.867(5) . ?
Si2 C29 1.874(5) . ?
Si2' C29' 1.824(18) . ?
Si2' C26' 1.832(16) . ?
Si2' C28' 1.873(16) . ?
Si2' C27' 1.909(17) . ?
C30 C31 1.491(3) . ?
C31 C32 1.483(4) . ?
C32 C33 1.410(4) . ?
Sc2 N4 2.0824(14) . ?
Sc2 O2 2.2070(13) . ?
Sc2 C59 2.2444(19) . ?
Sc2 C55 2.2596(19) . ?
Sc2 N3 2.2846(16) . ?
Si3 C55 1.836(2) . ?
Si3 C58 1.873(2) . ?
Si3 C57 1.875(3) . ?
Si3 C56 1.879(2) . ?
Si4 C61' 1.80(2) . ?
Si4 C59 1.832(2) . ?
Si4 C60 1.841(12) . ?
Si4 C62' 1.852(10) . ?
Si4 C62 1.895(7) . ?
Si4 C61 1.900(12) . ?
Si4 C60' 1.927(17) . ?
N3 C34 1.340(2) . ?
N3 C42 1.341(2) . ?
N4 C43 1.432(2) . ?
N4 C41' 1.461(11) . ?
N4 C41 1.469(4) . ?
O2 C66 1.441(3) . ?
O2 C63 1.459(2) . ?
C34 C35 1.373(3) . ?
C35 C36 1.377(3) . ?
C36 C37 1.382(3) . ?
C37 C42 1.397(3) . ?
C37 C38 1.505(3) . ?
C37 C38' 1.505(3) . ?
C38 C39 1.496(3) . ?
C39 C40 1.563(4) . ?
C40 C41 1.528(5) . ?
C41 C42 1.537(4) . ?
C38' C39' 1.496(3) . ?
C39' C40' 1.492(9) . ?
C40' C41' 1.540(13) . ?
C41' C42 1.495(10) . ?
C43 C44 1.417(3) . ?
C43 C48 1.419(3) . ?
C44 C45 1.393(3) . ?
C44 C49 1.520(3) . ?
C45 C46 1.377(3) . ?
C46 C47 1.374(3) . ?
C47 C48 1.393(3) . ?
C48 C52 1.517(3) . ?
C49 C50 1.525(3) . ?
C49 C51 1.532(3) . ?
C52 C54 1.522(3) . ?
C52 C53 1.529(3) . ?
C63 C64 1.487(3) . ?
C64 C65 1.475(4) . ?
C65 C66 1.486(3) . ?

loop_
_geom_torsion_atom_site_label_1
_geom_torsion_atom_site_label_2
_geom_torsion_atom_site_label_3
_geom_torsion_atom_site_label_4
_geom_torsion
_geom_torsion_site_symmetry_1
_geom_torsion_site_symmetry_2
_geom_torsion_site_symmetry_3
_geom_torsion_site_symmetry_4
_geom_torsion_publ_flag
C9 N1 C1 C2 -0.1(3) . . . . ?
Sc1 N1 C1 C2 -173.74(18) . . . . ?
N1 C1 C2 C3 2.4(4) . . . . ?
C1 C2 C3 C4 -1.4(4) . . . . ?
C2 C3 C4 C9 -1.7(3) . . . . ?
C2 C3 C4 C5 176.8(2) . . . . ?
C2 C3 C4 C5' 176.8(2) . . . . ?
C3 C4 C5 C6 175.6(2) . . . . ?
C9 C4 C5 C6 -5.9(3) . . . . ?
C4 C5 C6 C7 26.0(4) . . . . ?
C5 C6 C7 C8 -55.0(6) . . . . ?
C10 N2 C8 C7 49.8(6) . . . . ?
Sc1 N2 C8 C7 -134.9(4) . . . . ?
C10 N2 C8 C9 171.2(3) . . . . ?
Sc1 N2 C8 C9 -13.5(5) . . . . ?
C6 C7 C8 N2 -177.7(3) . . . . ?
C6 C7 C8 C9 59.5(6) . . . . ?
C3 C4 C5' C6' 175.6(2) . . . . ?
C9 C4 C5' C6' -5.9(3) . . . . ?
C4 C5' C6' C7' -11.2(6) . . . . ?
C5' C6' C7' C8' 47.4(11) . . . . ?
C10 N2 C8' C7' -46.8(11) . . . . ?
Sc1 N2 C8' C7' 153.7(7) . . . . ?
C10 N2 C8' C9 -165.4(4) . . . . ?
Sc1 N2 C8' C9 35.1(8) . . . . ?
C6' C7' C8' N2 178.3(5) . . . . ?
C6' C7' C8' C9 -61.4(12) . . . . ?
C1 N1 C9 C4 -3.2(3) . . . . ?
Sc1 N1 C9 C4 171.09(16) . . . . ?
C1 N1 C9 C8' -165.7(5) . . . . ?
Sc1 N1 C9 C8' 8.6(5) . . . . ?
C1 N1 C9 C8 167.7(3) . . . . ?
Sc1 N1 C9 C8 -18.0(3) . . . . ?
C3 C4 C9 N1 4.1(3) . . . . ?
C5 C4 C9 N1 -174.4(2) . . . . ?
C5' C4 C9 N1 -174.4(2) . . . . ?
C3 C4 C9 C8' 166.0(5) . . . . ?
C5' C4 C9 C8' -12.5(6) . . . . ?
C3 C4 C9 C8 -166.3(3) . . . . ?
C5 C4 C9 C8 15.1(4) . . . . ?
N2 C8' C9 N1 -27.0(8) . . . . ?
C7' C8' C9 N1 -153.8(6) . . . . ?
N2 C8' C9 C4 170.1(4) . . . . ?
C7' C8' C9 C4 43.3(10) . . . . ?
N2 C8 C9 N1 20.2(5) . . . . ?
C7 C8 C9 N1 147.9(4) . . . . ?
N2 C8 C9 C4 -168.8(3) . . . . ?
C7 C8 C9 C4 -41.1(6) . . . . ?
C8 N2 C10 C11 -108.6(3) . . . . ?
C8' N2 C10 C11 -81.4(5) . . . . ?
Sc1 N2 C10 C11 76.2(2) . . . . ?
C8 N2 C10 C15 74.3(3) . . . . ?
C8' N2 C10 C15 101.5(5) . . . . ?
Sc1 N2 C10 C15 -100.81(19) . . . . ?
C15 C10 C11 C12 2.7(3) . . . . ?
N2 C10 C11 C12 -174.45(17) . . . . ?
C15 C10 C11 C16 -177.33(18) . . . . ?
N2 C10 C11 C16 5.6(3) . . . . ?
C10 C11 C12 C13 -1.3(3) . . . . ?
C16 C11 C12 C13 178.6(2) . . . . ?
C11 C12 C13 C14 -0.7(3) . . . . ?
C12 C13 C14 C15 1.5(3) . . . . ?
C13 C14 C15 C10 -0.1(3) . . . . ?
C13 C14 C15 C19 179.2(2) . . . . ?
C11 C10 C15 C14 -1.9(3) . . . . ?
N2 C10 C15 C14 175.12(17) . . . . ?
C11 C10 C15 C19 178.74(18) . . . . ?
N2 C10 C15 C19 -4.2(3) . . . . ?
C12 C11 C16 C18 -64.9(3) . . . . ?
C10 C11 C16 C18 115.1(2) . . . . ?
C12 C11 C16 C17 59.3(3) . . . . ?
C10 C11 C16 C17 -120.7(2) . . . . ?
C14 C15 C19 C20 69.7(3) . . . . ?
C10 C15 C19 C20 -111.0(2) . . . . ?
C14 C15 C19 C21 -52.6(3) . . . . ?
C10 C15 C19 C21 126.7(2) . . . . ?
C23 Si1 C22 Sc1 -148.26(14) . . . . ?
C24 Si1 C22 Sc1 -28.2(2) . . . . ?
C25 Si1 C22 Sc1 92.73(19) . . . . ?
C27 Si2 C26 Sc1 36.3(4) . . . . ?
C28 Si2 C26 Sc1 159.0(3) . . . . ?
C29 Si2 C26 Sc1 -82.6(4) . . . . ?
C29' Si2' C26' Sc1 82.8(18) . . . . ?
C28' Si2' C26' Sc1 -154.6(12) . . . . ?
C27' Si2' C26' Sc1 -34.0(17) . . . . ?
C33 O1 C30 C31 -21.1(3) . . . . ?
Sc1 O1 C30 C31 -179.46(17) . . . . ?
O1 C30 C31 C32 27.8(3) . . . . ?
C30 C31 C32 C33 -24.9(4) . . . . ?
C31 C32 C33 O1 12.5(5) . . . . ?
C30 O1 C33 C32 5.5(4) . . . . ?
Sc1 O1 C33 C32 163.2(3) . . . . ?
C42 N3 C34 C35 2.3(3) . . . . ?
Sc2 N3 C34 C35 -171.41(16) . . . . ?
N3 C34 C35 C36 -1.0(3) . . . . ?
C34 C35 C36 C37 -1.2(3) . . . . ?
C35 C36 C37 C42 1.9(3) . . . . ?
C35 C36 C37 C38 -178.9(2) . . . . ?
C35 C36 C37 C38' -178.9(2) . . . . ?
C36 C37 C38 C39 163.0(2) . . . . ?
C42 C37 C38 C39 -17.9(3) . . . . ?
C37 C38 C39 C40 49.7(3) . . . . ?
C38 C39 C40 C41 -71.5(3) . . . . ?
C43 N4 C41 C40 28.0(4) . . . . ?
Sc2 N4 C41 C40 -159.6(2) . . . . ?
C43 N4 C41 C42 150.41(19) . . . . ?
Sc2 N4 C41 C42 -37.1(3) . . . . ?
C39 C40 C41 N4 179.3(2) . . . . ?
C39 C40 C41 C42 57.5(4) . . . . ?
C36 C37 C38' C39' 163.0(2) . . . . ?
C42 C37 C38' C39' -17.9(3) . . . . ?
C37 C38' C39' C40' 10.1(6) . . . . ?
C38' C39' C40' C41' 33.8(10) . . . . ?
C43 N4 C41' C42 174.0(5) . . . . ?
Sc2 N4 C41' C42 11.7(9) . . . . ?
C43 N4 C41' C40' -73.3(9) . . . . ?
Sc2 N4 C41' C40' 124.4(7) . . . . ?
C39' C40' C41' N4 175.4(6) . . . . ?
C39' C40' C41' C42 -66.3(10) . . . . ?
C34 N3 C42 C37 -1.5(3) . . . . ?
Sc2 N3 C42 C37 172.95(16) . . . . ?
C34 N3 C42 C41' -160.2(5) . . . . ?
Sc2 N3 C42 C41' 14.3(6) . . . . ?
C34 N3 C42 C41 173.2(2) . . . . ?
Sc2 N3 C42 C41 -12.4(3) . . . . ?
C36 C37 C42 N3 -0.6(3) . . . . ?
C38 C37 C42 N3 -179.8(2) . . . . ?
C38' C37 C42 N3 -179.8(2) . . . . ?
C36 C37 C42 C41' 158.1(5) . . . . ?
C38' C37 C42 C41' -21.1(6) . . . . ?
C36 C37 C42 C41 -174.9(3) . . . . ?
C38 C37 C42 C41 5.9(4) . . . . ?
N4 C41' C42 N3 -16.7(9) . . . . ?
C40' C41' C42 N3 -139.7(6) . . . . ?
N4 C41' C42 C37 -176.4(4) . . . . ?
C40' C41' C42 C37 60.5(9) . . . . ?
N4 C41 C42 N3 30.6(3) . . . . ?
C40 C41 C42 N3 158.4(3) . . . . ?
N4 C41 C42 C37 -154.8(2) . . . . ?
C40 C41 C42 C37 -26.9(4) . . . . ?
C41' N4 C43 C44 -71.5(5) . . . . ?
C41 N4 C43 C44 -98.0(3) . . . . ?
Sc2 N4 C43 C44 90.10(18) . . . . ?
C41' N4 C43 C48 112.5(5) . . . . ?
C41 N4 C43 C48 86.0(3) . . . . ?
Sc2 N4 C43 C48 -85.9(2) . . . . ?
C48 C43 C44 C45 2.0(3) . . . . ?
N4 C43 C44 C45 -174.10(17) . . . . ?
C48 C43 C44 C49 -179.02(18) . . . . ?
N4 C43 C44 C49 4.9(3) . . . . ?
C43 C44 C45 C46 -0.7(3) . . . . ?
C49 C44 C45 C46 -179.7(2) . . . . ?
C44 C45 C46 C47 -0.9(3) . . . . ?
C45 C46 C47 C48 1.1(3) . . . . ?
C46 C47 C48 C43 0.3(3) . . . . ?
C46 C47 C48 C52 -178.1(2) . . . . ?
C44 C43 C48 C47 -1.8(3) . . . . ?
N4 C43 C48 C47 174.24(17) . . . . ?
C44 C43 C48 C52 176.55(18) . . . . ?
N4 C43 C48 C52 -7.4(3) . . . . ?
C45 C44 C49 C50 63.7(2) . . . . ?
C43 C44 C49 C50 -115.3(2) . . . . ?
C45 C44 C49 C51 -58.9(2) . . . . ?
C43 C44 C49 C51 122.1(2) . . . . ?
C47 C48 C52 C54 83.2(3) . . . . ?
C43 C48 C52 C54 -95.2(2) . . . . ?
C47 C48 C52 C53 -39.8(3) . . . . ?
C43 C48 C52 C53 141.9(2) . . . . ?
C58 Si3 C55 Sc2 52.79(17) . . . . ?
C57 Si3 C55 Sc2 -67.81(17) . . . . ?
C56 Si3 C55 Sc2 174.06(12) . . . . ?
C61' Si4 C59 Sc2 -57.9(11) . . . . ?
C60 Si4 C59 Sc2 163.9(6) . . . . ?
C62' Si4 C59 Sc2 65.5(8) . . . . ?
C62 Si4 C59 Sc2 38.6(5) . . . . ?
C61 Si4 C59 Sc2 -76.9(5) . . . . ?
C60' Si4 C59 Sc2 178.7(8) . . . . ?
C66 O2 C63 C64 -19.5(3) . . . . ?
Sc2 O2 C63 C64 169.68(17) . . . . ?
O2 C63 C64 C65 29.2(3) . . . . ?
C63 C64 C65 C66 -27.8(3) . . . . ?
C63 O2 C66 C65 2.3(3) . . . . ?
Sc2 O2 C66 C65 173.07(18) . . . . ?
C64 C65 C66 O2 16.1(3) . . . . ?
